data_7028043
loop_
_publ_author_name
'Boxwell, Clive J.'
'Bhalla, Rajiv'
'Cronin, Leroy'
'Turner, Scott S.'
'Walton, Paul H.'

_publ_contact_author
;
Paul H. Walton
Department of Chemistry, University of York, Heslington, York, YO1 5DD, UK
;
_publ_section_title
;
 Self-assembly preparation, structure and magnetic studies of a novel
 dinuclear copper(II) complex: [Cu2(\m-OH)(\m-OAc)(\m-L)][BF4]2
 [L&#x2005;=&#x2005;bis-1,3-(cis,cis-1,3,5-triaminocyclohexane)xylylidiene]
;
_journal_issue 15
_journal_name_full 'Journal of the Chemical Society, Dalton Transactions'
_journal_page_first 2449
_journal_paper_doi 10.1039/a803796e
_journal_year 1998
_chemical_formula_sum 'C22 H38 B2 Cu2 F8 N6 O4'
_chemical_formula_weight 751.28
_chemical_name_systematic
; 
 ? 
;
_space_group_IT_number 19
_symmetry_cell_setting orthorhombic
_symmetry_space_group_name_Hall 'P 2ac 2ab'
_symmetry_space_group_name_H-M 'P 21 21 21'
_atom_sites_solution_hydrogens geom
_atom_sites_solution_primary patterson
_atom_sites_solution_secondary difmap
_audit_creation_method SHELXL
_cell_angle_alpha 90.00
_cell_angle_beta 90.00
_cell_angle_gamma 90.00
_cell_formula_units_Z 4
_cell_length_a 14.824(9)
_cell_length_b 14.967(6)
_cell_length_c 13.937(5)
_cell_measurement_reflns_used 20
_cell_measurement_temperature 293(2)
_cell_measurement_theta_max 13.02
_cell_measurement_theta_min 11.24
_cell_volume 3092(3)
_computing_cell_refinement teXsan
_computing_data_collection teXsan
_computing_data_reduction teXsan
_computing_molecular_graphics teXsan
_computing_publication_material 'SHELXL-96 (Sheldrick, 1996)'
_computing_structure_refinement 'SHELXL-96 (Sheldrick, 1996)'
_computing_structure_solution 'SHELXS-96 (Sheldrick, 1990)'
_diffrn_ambient_temperature 293(2)
_diffrn_measurement_device AFC6S
_diffrn_measurement_method \w--2\q
_diffrn_radiation_monochromator graphite
_diffrn_radiation_source 'fine-focus sealed tube'
_diffrn_radiation_type MoK\a
_diffrn_radiation_wavelength 0.71069
_diffrn_reflns_av_R_equivalents 0.0497
_diffrn_reflns_av_sigmaI/netI 0.0693
_diffrn_reflns_limit_h_max 17
_diffrn_reflns_limit_h_min 0
_diffrn_reflns_limit_k_max 17
_diffrn_reflns_limit_k_min 0
_diffrn_reflns_limit_l_max 16
_diffrn_reflns_limit_l_min 0
_diffrn_reflns_number 3159
_diffrn_reflns_theta_max 25.00
_diffrn_reflns_theta_min 2.72
_diffrn_standards_decay_% -2.2
_diffrn_standards_interval_count 150
_diffrn_standards_number 3
_exptl_absorpt_coefficient_mu 1.463
_exptl_absorpt_correction_T_max 1.0
_exptl_absorpt_correction_T_min 0.8
_exptl_absorpt_correction_type 'psi scans'
_exptl_crystal_colour blue
_exptl_crystal_density_diffrn 1.614
_exptl_crystal_density_meas ?
_exptl_crystal_description block
_exptl_crystal_F_000 1536
_exptl_crystal_size_max 0.1
_exptl_crystal_size_mid 0.1
_exptl_crystal_size_min 0.1
_refine_diff_density_max 0.442
_refine_diff_density_min -0.389
_refine_diff_density_rms 0.077
_refine_ls_abs_structure_details 'Flack H D (1983), Acta Cryst. A39, 876-881'
_refine_ls_abs_structure_Flack -0.05(4)
_refine_ls_extinction_method none
_refine_ls_goodness_of_fit_all 1.030
_refine_ls_goodness_of_fit_obs 1.143
_refine_ls_hydrogen_treatment riding
_refine_ls_matrix_type full
_refine_ls_number_parameters 398
_refine_ls_number_reflns 3058
_refine_ls_number_restraints 0
_refine_ls_restrained_S_all 1.030
_refine_ls_restrained_S_obs 1.143
_refine_ls_R_factor_all 0.1214
_refine_ls_R_factor_obs 0.0530
_refine_ls_shift/esd_max 0.001
_refine_ls_shift/esd_mean 0.000
_refine_ls_structure_factor_coef Fsqd
_refine_ls_weighting_details 'w=1/[\s^2^(Fo^2^)+(0.0684P)^2^+3.3338P] where P=(Fo^2^+2Fc^2^)/3'
_refine_ls_weighting_scheme calc
_refine_ls_wR_factor_all 0.1505
_refine_ls_wR_factor_obs 0.1247
_reflns_number_observed 1873
_reflns_number_total 3058
_reflns_observed_criterion >2sigma(I)
_cod_data_source_file e803796sup1.cif
_cod_data_source_block shelxl
_cod_depositor_comments
;
The following automatic conversions were performed:

'_exptl_crystal_density_meas' value 'not measured' was changed to '?'
- the value is perceived as not measured.

Automatic conversion script
Id: cif_fix_values 3008 2015-01-20 13:52:24Z robertas 

The following automatic conversions were performed:

'_refine_ls_weighting_scheme' value 'calc
w=1/[\s^2^(Fo^2^)+(0.0684P)^2^+3.3338P] where P=(Fo^2^+2Fc^2^)/3' was
changed to 'calc'. New tag '_refine_ls_weighting_details' was
created. The value of the new tag was set to
'w=1/[\s^2^(Fo^2^)+(0.0684P)^2^+3.3338P] where P=(Fo^2^+2Fc^2^)/3'.

Automatic conversion script
Id: cif_fix_values 3143 2015-03-26 13:38:13Z robertas 
;
_cod_original_cell_volume 3092.2(25)
_cod_original_sg_symbol_H-M P2(1)2(1)2(1)
_cod_database_code 7028043

loop_
_symmetry_equiv_pos_as_xyz
'x, y, z'
'-x+1/2, -y, z+1/2'
'x+1/2, -y+1/2, -z'
'-x, y+1/2, -z+1/2'

loop_
_atom_site_aniso_label
_atom_site_aniso_U_11
_atom_site_aniso_U_22
_atom_site_aniso_U_33
_atom_site_aniso_U_23
_atom_site_aniso_U_13
_atom_site_aniso_U_12
Cu1 0.0614(7) 0.0629(8) 0.0571(7) -0.0078(7) 0.0081(8) 0.0028(9)
Cu2 0.0588(7) 0.0602(8) 0.0451(6) 0.0023(6) -0.0004(7) -0.0011(8)
F1 0.239(15) 0.308(19) 0.241(15) 0.149(15) -0.160(14) -0.174(15)
F2 0.286(21) 0.144(12) 0.356(26) -0.045(16) -0.092(18) 0.074(13)
F3 0.217(13) 0.192(11) 0.143(9) 0.019(9) -0.110(9) 0.008(10)
F4 0.215(15) 0.215(15) 0.173(11) 0.019(12) 0.052(12) -0.026(12)
F5 0.145(8) 0.101(7) 0.164(9) -0.025(7) 0.015(7) -0.040(7)
F6 0.387(25) 0.144(12) 0.233(16) -0.011(11) -0.152(18) -0.086(14)
F7 0.128(9) 0.137(9) 0.347(20) 0.049(14) -0.021(12) 0.025(8)
F8 0.125(8) 0.193(11) 0.259(15) 0.132(12) 0.005(9) 0.043(9)
O1 0.059(4) 0.046(3) 0.032(3) 0.000(3) -0.002(3) -0.004(4)
O2 0.078(5) 0.069(5) 0.051(4) -0.007(4) 0.013(4) -0.003(4)
O3 0.075(5) 0.061(5) 0.058(5) 0.001(4) -0.008(4) -0.010(4)
O4 0.168(13) 0.243(17) 0.172(13) -0.012(13) 0.023(12) 0.081(13)
N1 0.060(6) 0.088(8) 0.054(6) -0.006(5) -0.008(5) 0.006(6)
N2 0.076(7) 0.098(8) 0.095(8) -0.037(8) 0.024(6) -0.004(7)
N3 0.089(8) 0.064(5) 0.085(6) -0.008(6) 0.010(6) 0.001(6)
N4 0.060(6) 0.074(7) 0.039(5) -0.009(5) 0.004(4) 0.006(5)
N5 0.068(6) 0.068(6) 0.058(6) 0.007(5) -0.011(5) 0.005(5)
N6 0.083(7) 0.069(6) 0.054(5) 0.009(4) 0.008(5) 0.002(5)
C1 0.043(6) 0.063(8) 0.068(8) 0.007(7) -0.002(6) 0.002(6)
C2 0.073(8) 0.059(7) 0.079(8) 0.014(6) 0.004(7) 0.005(7)
C3 0.079(9) 0.100(13) 0.079(9) -0.037(9) -0.014(8) 0.006(8)
C4 0.130(14) 0.096(11) 0.059(8) -0.028(7) 0.012(9) -0.012(11)
C5 0.114(14) 0.113(14) 0.069(8) -0.042(9) 0.035(9) -0.010(11)
C6 0.097(11) 0.082(10) 0.089(9) -0.037(8) 0.015(8) 0.008(8)
C7 0.098(11) 0.068(8) 0.081(8) -0.021(7) 0.017(8) -0.014(8)
C8 0.083(10) 0.127(14) 0.078(9) -0.049(11) 0.004(8) -0.020(10)
C9 0.073(8) 0.089(10) 0.039(6) 0.001(6) 0.017(6) 0.004(8)
C10 0.084(8) 0.110(10) 0.040(6) -0.012(6) 0.002(8) 0.009(9)
C11 0.119(12) 0.084(10) 0.037(6) -0.010(7) -0.008(7) -0.018(9)
C12 0.094(10) 0.108(11) 0.044(7) 0.012(7) -0.021(6) 0.002(8)
C13 0.134(13) 0.082(10) 0.056(7) 0.019(7) 0.021(10) -0.018(11)
C14 0.114(12) 0.104(12) 0.049(7) 0.004(7) 0.042(8) -0.027(9)
C15 0.075(8) 0.061(7) 0.051(7) -0.005(6) 0.013(6) 0.007(7)
C16 0.065(8) 0.083(9) 0.056(7) 0.012(7) -0.011(6) -0.001(7)
C17 0.047(6) 0.057(7) 0.068(8) -0.001(6) 0.008(5) 0.003(6)
C18 0.045(6) 0.059(7) 0.062(7) -0.004(6) 0.005(5) -0.003(6)
C19 0.050(6) 0.059(7) 0.048(6) 0.011(6) 0.001(5) 0.010(5)
C20 0.063(8) 0.068(8) 0.070(8) 0.021(7) -0.001(6) 0.003(6)
C21 0.067(7) 0.055(7) 0.085(9) -0.004(7) 0.008(7) 0.009(6)
C22 0.073(9) 0.056(8) 0.104(11) 0.029(8) 0.005(8) 0.008(7)
B1 0.095(16) 0.204(31) 0.101(16) -0.018(19) -0.049(14) 0.008(19)
B2 0.121(17) 0.064(12) 0.206(28) 0.047(17) -0.072(19) -0.032(14)

loop_
_atom_site_label
_atom_site_type_symbol
_atom_site_fract_x
_atom_site_fract_y
_atom_site_fract_z
_atom_site_U_iso_or_equiv
_atom_site_thermal_displace_type
_atom_site_occupancy
_atom_site_calc_flag
_atom_site_refinement_flags
Cu1 Cu 0.02105(10) 0.00630(9) -0.05685(9) 0.0605(4) Uani 1 d .
Cu2 Cu 0.02658(9) 0.07649(9) 0.18180(8) 0.0547(4) Uani 1 d .
F1 F 0.7864(10) 0.1919(12) 0.6411(11) 0.263(10) Uani 1 d .
F2 F 0.7349(12) 0.0632(11) 0.6041(16) 0.262(11) Uani 1 d .
F3 F 0.6799(9) 0.1792(9) 0.5391(8) 0.184(5) Uani 1 d .
F4 F 0.6585(10) 0.1515(10) 0.6887(10) 0.201(6) Uani 1 d .
F5 F 0.3341(7) 0.1321(7) 0.6451(8) 0.137(4) Uani 1 d .
F6 F 0.2326(14) 0.0425(9) 0.5813(12) 0.255(10) Uani 1 d .
F7 F 0.1926(8) 0.1304(8) 0.6847(14) 0.204(7) Uani 1 d .
F8 F 0.2769(7) 0.0162(9) 0.7196(10) 0.192(6) Uani 1 d .
O1 O -0.0117(4) 0.0039(4) 0.0760(4) 0.0455(15) Uani 1 d .
O2 O 0.0633(5) 0.1302(5) -0.0504(5) 0.066(2) Uani 1 d .
O3 O 0.0626(5) 0.1771(5) 0.1010(6) 0.065(2) Uani 1 d .
O4 O 0.2888(10) 0.1332(13) 0.4170(12) 0.195(7) Uani 1 d .
N1 N -0.1069(7) 0.0360(7) -0.1391(7) 0.067(3) Uani 1 d .
N2 N 0.0902(7) -0.0037(8) -0.1798(7) 0.090(3) Uani 1 d .
H2D H 0.0993 0.0518 -0.2026 0.108 Uiso 1 calc R
H2E H 0.1447 -0.0271 -0.1664 0.108 Uiso 1 calc R
N3 N -0.0054(7) -0.1246(6) -0.0597(7) 0.079(3) Uani 1 d .
H3A H 0.0452 -0.1537 -0.0424 0.095 Uiso 1 calc R
H3B H -0.0472 -0.1359 -0.0145 0.095 Uiso 1 calc R
N4 N -0.1026(6) 0.1385(7) 0.2410(6) 0.058(2) Uani 1 d .
N5 N 0.0962(6) 0.1343(6) 0.2874(6) 0.065(3) Uani 1 d .
H5A H 0.1520 0.1106 0.2868 0.078 Uiso 1 calc R
H5B H 0.1020 0.1925 0.2724 0.078 Uiso 1 calc R
N6 N 0.0048(7) -0.0315(6) 0.2604(6) 0.069(3) Uani 1 d .
H6A H -0.0399 -0.0628 0.2325 0.083 Uiso 1 calc R
H6B H 0.0548 -0.0656 0.2577 0.083 Uiso 1 calc R
C1 C 0.0703(7) 0.1878(8) 0.0134(9) 0.058(3) Uani 1 d .
C2 C 0.0875(8) 0.2820(7) -0.0228(8) 0.071(3) Uani 1 d .
H2A H 0.1187 0.3156 0.0255 0.106 Uiso 1 calc R
H2B H 0.0309 0.3104 -0.0370 0.106 Uiso 1 calc R
H2C H 0.1235 0.2795 -0.0800 0.106 Uiso 1 calc R
C3 C -0.1159(9) -0.0252(11) -0.2206(10) 0.086(4) Uani 1 d .
H3 H -0.1711 -0.0090 -0.2552 0.103 Uiso 1 calc R
C4 C -0.0381(11) -0.0160(10) -0.2896(9) 0.095(5) Uani 1 d .
H4A H -0.0560 -0.0412 -0.3508 0.114 Uiso 1 calc R
H4B H -0.0265 0.0471 -0.2997 0.114 Uiso 1 calc R
C5 C 0.0473(11) -0.0593(12) -0.2589(10) 0.099(5) Uani 1 d .
H5 H 0.0885 -0.0582 -0.3139 0.118 Uiso 1 calc R
C6 C 0.0379(10) -0.1537(9) -0.2286(10) 0.089(4) Uani 1 d .
H6C H 0.0945 -0.1742 -0.2014 0.107 Uiso 1 calc R
H6D H 0.0246 -0.1904 -0.2842 0.107 Uiso 1 calc R
C7 C -0.0384(10) -0.1651(8) -0.1533(9) 0.082(4) Uani 1 d .
H7 H -0.0495 -0.2290 -0.1436 0.098 Uiso 1 calc R
C8 C -0.1255(9) -0.1208(11) -0.1880(11) 0.096(5) Uani 1 d .
H8A H -0.1496 -0.1557 -0.2409 0.115 Uiso 1 calc R
H8B H -0.1693 -0.1228 -0.1364 0.115 Uiso 1 calc R
C9 C -0.1065(9) 0.1284(9) 0.3483(7) 0.067(3) Uani 1 d .
H9 H -0.1624 0.1562 0.3711 0.080 Uiso 1 calc R
C10 C -0.0271(10) 0.1749(9) 0.3977(7) 0.078(4) Uani 1 d .
H10A H -0.0210 0.2343 0.3706 0.093 Uiso 1 calc R
H10B H -0.0417 0.1819 0.4651 0.093 Uiso 1 calc R
C11 C 0.0617(11) 0.1293(10) 0.3905(8) 0.080(4) Uani 1 d .
H11 H 0.1050 0.1583 0.4335 0.096 Uiso 1 calc R
C12 C 0.0551(9) 0.0301(10) 0.4153(8) 0.082(4) Uani 1 d .
H12A H 0.1118 0.0016 0.3990 0.099 Uiso 1 calc R
H12B H 0.0468 0.0243 0.4840 0.099 Uiso 1 calc R
C13 C -0.0196(12) -0.0188(9) 0.3658(8) 0.091(4) Uani 1 d .
H13 H -0.0260 -0.0778 0.3955 0.109 Uiso 1 calc R
C14 C -0.1097(11) 0.0301(10) 0.3734(9) 0.089(5) Uani 1 d .
H14A H -0.1527 0.0010 0.3314 0.107 Uiso 1 calc R
H14B H -0.1319 0.0241 0.4386 0.107 Uiso 1 calc R
C15 C -0.1558(9) 0.1966(8) 0.2053(7) 0.062(3) Uani 1 d .
H15 H -0.1923 0.2287 0.2472 0.075 Uiso 1 calc R
C16 C -0.1564(8) 0.1033(9) -0.1398(8) 0.068(3) Uani 1 d .
H16 H -0.1917 0.1112 -0.1944 0.082 Uiso 1 calc R
C17 C -0.1525(7) 0.1530(8) 0.0330(8) 0.057(3) Uani 1 d .
H17 H -0.1358 0.0954 0.0508 0.069 Uiso 1 calc R
C18 C -0.1631(7) 0.2160(8) 0.1025(8) 0.055(3) Uani 1 d .
C19 C -0.1658(7) 0.1717(7) -0.0644(7) 0.052(3) Uani 1 d .
C20 C -0.1910(8) 0.2567(8) -0.0874(9) 0.067(3) Uani 1 d .
H20 H -0.2020 0.2702 -0.1515 0.080 Uiso 1 calc R
C21 C -0.1898(8) 0.3010(8) 0.0762(9) 0.069(3) Uani 1 d .
H21 H -0.2004 0.3441 0.1230 0.083 Uiso 1 calc R
C22 C -0.2009(9) 0.3225(9) -0.0212(10) 0.078(4) Uani 1 d .
H22 H -0.2147 0.3805 -0.0399 0.093 Uiso 1 calc R
B1 B 0.7180(16) 0.1490(24) 0.6171(18) 0.133(10) Uani 1 d .
B2 B 0.2644(16) 0.0779(15) 0.6576(22) 0.130(10) Uani 1 d .

loop_
_atom_type_symbol
_atom_type_description
_atom_type_scat_dispersion_real
_atom_type_scat_dispersion_imag
_atom_type_scat_source
C C 0.0033 0.0016 'International Tables Vol C Tables 4.2.6.8 and 6.1.1.4'
H H 0.0000 0.0000 'International Tables Vol C Tables 4.2.6.8 and 6.1.1.4'
N N 0.0061 0.0033 'International Tables Vol C Tables 4.2.6.8 and 6.1.1.4'
O O 0.0106 0.0060 'International Tables Vol C Tables 4.2.6.8 and 6.1.1.4'
Cu Cu 0.3201 1.2651 'International Tables Vol C Tables 4.2.6.8 and 6.1.1.4'
B B 0.0013 0.0007 'International Tables Vol C Tables 4.2.6.8 and 6.1.1.4'
F F 0.0171 0.0103 'International Tables Vol C Tables 4.2.6.8 and 6.1.1.4'

loop_
_geom_angle_atom_site_label_1
_geom_angle_atom_site_label_2
_geom_angle_atom_site_label_3
_geom_angle
O1 Cu1 O2 93.1(3)
O1 Cu1 N3 87.2(3)
O2 Cu1 N3 172.5(4)
O1 Cu1 N2 162.9(4)
O2 Cu1 N2 86.9(4)
N3 Cu1 N2 90.6(4)
O1 Cu1 N1 106.4(3)
O2 Cu1 N1 96.1(4)
N3 Cu1 N1 91.0(4)
N2 Cu1 N1 90.6(4)
O1 Cu2 O3 94.3(3)
O1 Cu2 N6 85.1(3)
O3 Cu2 N6 173.0(4)
O1 Cu2 N5 165.0(3)
O3 Cu2 N5 87.1(3)
N6 Cu2 N5 91.7(4)
O1 Cu2 N4 105.1(3)
O3 Cu2 N4 97.1(3)
N6 Cu2 N4 89.8(4)
N5 Cu2 N4 89.5(3)
Cu1 O1 Cu2 131.2(3)
C1 O2 Cu1 135.7(7)
C1 O3 Cu2 133.9(8)
C16 N1 C3 116.5(11)
C16 N1 Cu1 131.1(9)
C3 N1 Cu1 110.3(8)
C5 N2 Cu1 116.6(8)
C7 N3 Cu1 118.1(7)
C15 N4 C9 115.6(10)
C15 N4 Cu2 130.9(7)
C9 N4 Cu2 110.5(7)
C11 N5 Cu2 120.0(8)
C13 N6 Cu2 118.0(8)
O3 C1 O2 127.5(11)
O3 C1 C2 117.7(11)
O2 C1 C2 114.8(10)
N1 C3 C8 111.6(12)
N1 C3 C4 111.6(11)
C8 C3 C4 110.5(12)
C5 C4 C3 115.4(12)
C6 C5 C4 114.7(14)
C6 C5 N2 110.8(13)
C4 C5 N2 109.0(12)
C5 C6 C7 111.5(10)
N3 C7 C8 111.7(11)
N3 C7 C6 107.6(10)
C8 C7 C6 110.7(11)
C3 C8 C7 115.2(12)
N4 C9 C14 109.3(10)
N4 C9 C10 111.8(10)
C14 C9 C10 111.2(12)
C11 C10 C9 116.2(10)
C10 C11 N5 109.7(10)
C10 C11 C12 112.0(12)
N5 C11 C12 106.4(11)
C13 C12 C11 114.8(11)
C12 C13 N6 109.3(12)
C12 C13 C14 112.4(12)
N6 C13 C14 109.6(11)
C9 C14 C13 115.0(11)
N4 C15 C18 124.2(10)
N1 C16 C19 127.7(11)
C18 C17 C19 122.3(11)
C17 C18 C21 118.8(11)
C17 C18 C15 123.4(11)
C21 C18 C15 117.5(11)
C20 C19 C17 117.0(11)
C20 C19 C16 120.4(11)
C17 C19 C16 122.6(10)
C22 C20 C19 123.1(11)
C18 C21 C22 120.0(11)
C20 C22 C21 118.6(11)
F1 B1 F3 113.4(27)
F1 B1 F2 112.6(24)
F3 B1 F2 107.7(22)
F1 B1 F4 108.9(23)
F3 B1 F4 109.0(20)
F2 B1 F4 104.8(28)
F6 B2 F8 108.4(19)
F6 B2 F5 115.6(27)
F8 B2 F5 114.8(18)
F6 B2 F7 100.4(19)
F8 B2 F7 109.8(26)
F5 B2 F7 106.8(17)

loop_
_geom_bond_atom_site_label_1
_geom_bond_atom_site_label_2
_geom_bond_distance
Cu1 O1 1.9149(53)
Cu1 O2 1.9588(80)
Cu1 N3 1.9984(90)
Cu1 N2 2.0016(95)
Cu1 N1 2.2610(98)
Cu2 O1 1.9168(56)
Cu2 O3 1.9543(79)
Cu2 N6 1.9788(86)
Cu2 N5 1.9951(85)
Cu2 N4 2.2823(89)
F1 B1 1.2460(257)
F2 B1 1.3204(330)
F3 B1 1.3075(235)
F4 B1 1.3324(269)
F5 B2 1.3238(209)
F6 B2 1.2786(276)
F7 B2 1.3761(290)
F8 B2 1.2788(222)
O2 C1 1.2433(129)
O3 C1 1.2367(122)
N1 C16 1.2457(144)
N1 C3 1.4646(146)
N2 C5 1.5213(160)
N3 C7 1.5195(142)
N4 C15 1.2746(138)
N4 C9 1.5041(130)
N5 C11 1.5268(144)
N6 C13 1.5252(138)
C1 C2 1.5192(149)
C3 C8 1.5083(198)
C3 C4 1.5085(189)
C4 C5 1.4854(191)
C5 C6 1.4806(195)
C6 C7 1.5516(169)
C7 C8 1.5309(193)
C9 C14 1.5126(173)
C9 C10 1.5314(170)
C10 C11 1.4863(178)
C11 C12 1.5272(169)
C12 C13 1.4952(179)
C13 C14 1.5274(195)
C15 C18 1.4666(153)
C16 C19 1.4750(154)
C17 C18 1.3609(141)
C17 C19 1.3998(147)
C18 C21 1.3828(160)
C19 C20 1.3628(144)
C20 C22 1.3581(167)
C21 C22 1.4038(176)
